data_7207623
loop_
_publ_author_name
'Martins, D.'
'Sanselme, M.'
'Houssin, O.'
'Dupray, V.'
'Petit, M. N.'
'Pasquier, D.'
'Diolez, C.'
'Coquerel, G.'

_publ_section_title
;
 Physical transformations of the active pharmaceutical ingredient BN83495:
 enantiotropic and monotropic relationships. Access to several polymorphic
 forms by using various solvation--desolvation processes
;
_journal_issue 7
_journal_name_full CrystEngComm
_journal_page_first 2507
_journal_paper_doi 10.1039/c2ce06537a
_journal_volume 14
_journal_year 2012
_chemical_absolute_configuration ad
_chemical_compound_source 'synthesis as described'
_chemical_formula_moiety 'C14 H15 N1 O5 S1'
_chemical_formula_sum 'C14 H15 N O5 S'
_chemical_formula_weight 309.33
_chemical_name_systematic
;
?
;
_space_group_IT_number 9
_symmetry_cell_setting monoclinic
_symmetry_Int_Tables_number 9
_symmetry_space_group_name_Hall 'C -2yc'
_symmetry_space_group_name_H-M 'C 1 c 1'
_atom_sites_solution_hydrogens geom
_atom_sites_solution_primary direct
_atom_sites_solution_secondary difmap
_audit_conform_dict_location ftp://ftp.iucr.org/pub/cif_core.dic
_audit_conform_dict_name cif_core.dic
_audit_conform_dict_version 2.3
_audit_creation_date 2011-10-18T16:08:38-00:00
_audit_creation_method 'WinGX routine CIF_UPDATE'
_cell_angle_alpha 90
_cell_angle_beta 131.5490(10)
_cell_angle_gamma 90
_cell_formula_units_Z 4
_cell_length_a 11.3275(12)
_cell_length_b 20.489(2)
_cell_length_c 7.8699(8)
_cell_measurement_reflns_used 0
_cell_measurement_temperature 293(2)
_cell_measurement_theta_max 0
_cell_measurement_theta_min 0
_cell_measurement_wavelength 0.71073
_cell_volume 1366.9(2)
_computing_molecular_graphics 'Ortep-3 for Windows (Farrugia, 1997)'
_computing_publication_material 'WinGX publication routines (Farrugia, 1999)'
_computing_structure_refinement 'SHELXL-97 (Sheldrick, 1997)'
_computing_structure_solution 'SHELXS-86 (Sheldrick, 1986)'
_diffrn_ambient_temperature 293(2)
_diffrn_measured_fraction_theta_full 0.997
_diffrn_measured_fraction_theta_max 0.997
_diffrn_radiation_monochromator graphite
_diffrn_radiation_probe x-ray
_diffrn_radiation_type MoK\a
_diffrn_radiation_wavelength 0.71073
_diffrn_reflns_av_R_equivalents 0.021
_diffrn_reflns_av_unetI/netI 0.0276
_diffrn_reflns_limit_h_max 7
_diffrn_reflns_limit_h_min -14
_diffrn_reflns_limit_k_max 24
_diffrn_reflns_limit_k_min -25
_diffrn_reflns_limit_l_max 9
_diffrn_reflns_limit_l_min -9
_diffrn_reflns_number 3947
_diffrn_reflns_theta_full 26.39
_diffrn_reflns_theta_max 26.39
_diffrn_reflns_theta_min 1.99
_exptl_absorpt_coefficient_mu 0.259
_exptl_absorpt_correction_type none
_exptl_crystal_colour colourless
_exptl_crystal_density_diffrn 1.503
_exptl_crystal_density_method 'not measured'
_exptl_crystal_description prism
_exptl_crystal_F_000 648
_exptl_crystal_size_max 0.5
_exptl_crystal_size_mid 0.09
_exptl_crystal_size_min 0.05
_refine_diff_density_max 0.256
_refine_diff_density_min -0.231
_refine_diff_density_rms 0.051
_refine_ls_abs_structure_details 'Flack H D (1983), Acta Cryst. A39, 876-881'
_refine_ls_abs_structure_Flack 0.05(8)
_refine_ls_extinction_method none
_refine_ls_goodness_of_fit_ref 1.063
_refine_ls_hydrogen_treatment mixed
_refine_ls_matrix_type full
_refine_ls_number_parameters 198
_refine_ls_number_reflns 2015
_refine_ls_number_restraints 2
_refine_ls_restrained_S_all 1.063
_refine_ls_R_factor_all 0.0341
_refine_ls_R_factor_gt 0.0326
_refine_ls_shift/su_max 0
_refine_ls_shift/su_mean 0
_refine_ls_structure_factor_coef Fsqd
_refine_ls_weighting_details 'calc w=1/[\s^2^(Fo^2^)+(0.0517P)^2^+0.3780P] where P=(Fo^2^+2Fc^2^)/3'
_refine_ls_weighting_scheme calc
_refine_ls_wR_factor_gt 0.0837
_refine_ls_wR_factor_ref 0.0851
_reflns_number_gt 1931
_reflns_number_total 2015
_reflns_threshold_expression >2sigma(I)
_cod_data_source_file c2ce06537a.txt
_cod_data_source_block bn83495_form_3
_cod_original_sg_symbol_H-M 'C c'
_cod_database_code 7207623

loop_
_symmetry_equiv_pos_as_xyz
'x, y, z'
'x, -y, z+1/2'
'x+1/2, y+1/2, z'
'x+1/2, -y+1/2, z+1/2'

loop_
_atom_site_label
_atom_site_type_symbol
_atom_site_fract_x
_atom_site_fract_y
_atom_site_fract_z
_atom_site_U_iso_or_equiv
_atom_site_adp_type
_atom_site_occupancy
_atom_site_symmetry_multiplicity
_atom_site_calc_flag
_atom_site_refinement_flags
S1 S 1.45344(8) -0.18908(2) 1.15708(11) 0.04051(17) Uani 1 1 d .
O1 O 0.9079(2) -0.05688(8) 0.5756(3) 0.0392(4) Uani 1 1 d .
O2 O 1.3824(2) -0.14496(9) 1.2407(3) 0.0481(5) Uani 1 1 d .
O3 O 0.6862(3) -0.02503(10) 0.2510(3) 0.0570(6) Uani 1 1 d .
O4 O 1.3672(3) -0.17541(11) 0.9246(3) 0.0622(6) Uani 1 1 d .
O5 O 1.4551(3) -0.25223(10) 1.2277(5) 0.0732(7) Uani 1 1 d .
N1 N 1.6289(3) -0.16606(18) 1.2982(5) 0.0546(7) Uani 1 1 d .
HN1 H 1.697(6) -0.1842(18) 1.435(8) 0.078(13) Uiso 1 1 d .
HN2 H 1.643(5) -0.1342(19) 1.287(6) 0.056(12) Uiso 1 1 d .
C1 C 1.2910(3) -0.09039(12) 1.1114(4) 0.0357(5) Uani 1 1 d .
C2 C 1.1424(3) -0.09952(11) 0.9041(4) 0.0366(5) Uani 1 1 d .
H2 H 1.1025 -0.1412 0.8483 0.044 Uiso 1 1 calc R
C3 C 1.0541(3) -0.04493(11) 0.7814(4) 0.0308(5) Uani 1 1 d .
C4 C 1.1093(3) 0.01872(11) 0.8587(4) 0.0322(5) Uani 1 1 d .
C5 C 1.2593(3) 0.02488(12) 1.0745(4) 0.0402(6) Uani 1 1 d .
H5 H 1.2982 0.0664 1.1349 0.048 Uiso 1 1 calc R
C6 C 1.3504(3) -0.02841(13) 1.1996(4) 0.0418(6) Uani 1 1 d .
H6 H 1.4506 -0.0231 1.3414 0.05 Uiso 1 1 calc R
C7 C 0.8111(3) -0.00780(12) 0.4284(4) 0.0392(6) Uani 1 1 d .
C8 C 0.8699(3) 0.05892(11) 0.4976(4) 0.0372(5) Uani 1 1 d .
C9 C 1.0098(3) 0.07180(11) 0.7049(4) 0.0344(5) Uani 1 1 d .
C10 C 1.0637(3) 0.14210(11) 0.7790(5) 0.0434(6) Uani 1 1 d .
H10A H 1.0682 0.1631 0.6729 0.052 Uiso 1 1 calc R
H10B H 1.1693 0.1424 0.9273 0.052 Uiso 1 1 calc R
C11 C 0.9541(4) 0.18092(12) 0.7904(5) 0.0456(6) Uani 1 1 d .
H11A H 0.9218 0.1531 0.853 0.055 Uiso 1 1 calc R
H11B H 1.0129 0.2172 0.8944 0.055 Uiso 1 1 calc R
C12 C 0.8072(4) 0.20763(14) 0.5641(5) 0.0556(8) Uani 1 1 d .
H12A H 0.7523 0.2355 0.5918 0.067 Uiso 1 1 calc R
H12B H 0.8398 0.2347 0.5004 0.067 Uiso 1 1 calc R
C13 C 0.6921(4) 0.15681(15) 0.3890(5) 0.0548(8) Uani 1 1 d .
H13A H 0.6016 0.1789 0.2538 0.066 Uiso 1 1 calc R
H13B H 0.655 0.1309 0.4487 0.066 Uiso 1 1 calc R
C14 C 0.7630(4) 0.11106(13) 0.3226(5) 0.0475(7) Uani 1 1 d .
H14A H 0.6778 0.0901 0.1798 0.057 Uiso 1 1 calc R
H14B H 0.8227 0.1369 0.2988 0.057 Uiso 1 1 calc R

loop_
_atom_site_aniso_label
_atom_site_aniso_U_11
_atom_site_aniso_U_22
_atom_site_aniso_U_33
_atom_site_aniso_U_23
_atom_site_aniso_U_13
_atom_site_aniso_U_12
S1 0.0383(3) 0.0293(3) 0.0448(3) -0.0033(3) 0.0237(3) 0.0041(3)
O1 0.0337(10) 0.0277(8) 0.0421(10) -0.0021(7) 0.0192(8) -0.0020(7)
O2 0.0526(12) 0.0480(10) 0.0433(10) 0.0115(8) 0.0317(10) 0.0198(9)
O3 0.0397(12) 0.0482(11) 0.0429(11) -0.0095(8) 0.0104(10) -0.0041(9)
O4 0.0559(14) 0.0715(13) 0.0406(11) -0.0108(9) 0.0241(11) 0.0178(11)
O5 0.0837(17) 0.0362(9) 0.109(2) 0.0082(11) 0.0678(17) 0.0071(11)
N1 0.0431(16) 0.0580(17) 0.0537(17) -0.0042(14) 0.0282(14) -0.0035(13)
C1 0.0352(13) 0.0378(12) 0.0368(13) 0.0035(10) 0.0250(11) 0.0079(10)
C2 0.0398(14) 0.0293(11) 0.0429(14) -0.0037(9) 0.0284(13) -0.0014(9)
C3 0.0263(12) 0.0313(11) 0.0313(12) -0.0028(8) 0.0176(10) -0.0016(9)
C4 0.0340(13) 0.0293(11) 0.0363(12) -0.0037(9) 0.0246(11) -0.0004(9)
C5 0.0362(14) 0.0359(12) 0.0397(13) -0.0104(10) 0.0215(12) -0.0052(10)
C6 0.0331(13) 0.0464(14) 0.0345(12) -0.0047(10) 0.0177(11) 0.0037(10)
C7 0.0354(14) 0.0387(12) 0.0343(12) -0.0021(10) 0.0192(12) 0.0038(11)
C8 0.0411(14) 0.0325(11) 0.0363(12) 0.0018(9) 0.0249(12) 0.0042(10)
C9 0.0356(13) 0.0293(10) 0.0389(13) -0.0026(9) 0.0250(12) -0.0001(9)
C10 0.0424(15) 0.0311(12) 0.0542(16) -0.0027(10) 0.0310(14) -0.0014(11)
C11 0.0485(16) 0.0342(12) 0.0535(16) -0.0066(11) 0.0335(14) -0.0017(11)
C12 0.059(2) 0.0427(14) 0.0606(19) 0.0046(13) 0.0379(17) 0.0169(13)
C13 0.0478(17) 0.0515(16) 0.0479(17) 0.0069(12) 0.0244(15) 0.0164(13)
C14 0.0522(17) 0.0434(13) 0.0347(13) 0.0039(10) 0.0236(13) 0.0067(12)

loop_
_atom_type_symbol
_atom_type_description
_atom_type_scat_dispersion_real
_atom_type_scat_dispersion_imag
_atom_type_scat_source
C C 0.0033 0.0016 'International Tables Vol C Tables 4.2.6.8 and 6.1.1.4'
H H 0 0 'International Tables Vol C Tables 4.2.6.8 and 6.1.1.4'
N N 0.0061 0.0033 'International Tables Vol C Tables 4.2.6.8 and 6.1.1.4'
O O 0.0106 0.006 'International Tables Vol C Tables 4.2.6.8 and 6.1.1.4'
S S 0.1246 0.1234 'International Tables Vol C Tables 4.2.6.8 and 6.1.1.4'

loop_
_geom_angle_atom_site_label_1
_geom_angle_atom_site_label_2
_geom_angle_atom_site_label_3
_geom_angle
O5 S1 O4 120.67(16)
O5 S1 N1 108.55(19)
O4 S1 N1 108.57(18)
O5 S1 O2 103.57(13)
O4 S1 O2 108.20(11)
N1 S1 O2 106.39(14)
C3 O1 C7 122.17(19)
C1 O2 S1 118.68(15)
S1 N1 HN1 114(3)
S1 N1 HN2 119(4)
HN1 N1 HN2 117(4)
C2 C1 C6 121.6(2)
C2 C1 O2 119.2(2)
C6 C1 O2 119.2(2)
C1 C2 C3 118.0(2)
C1 C2 H2 121
C3 C2 H2 121
O1 C3 C2 115.5(2)
O1 C3 C4 121.5(2)
C2 C3 C4 123.0(2)
C3 C4 C5 116.4(2)
C3 C4 C9 117.4(2)
C5 C4 C9 126.2(2)
C6 C5 C4 122.0(2)
C6 C5 H5 119
C4 C5 H5 119
C5 C6 C1 119.0(2)
C5 C6 H6 120.5
C1 C6 H6 120.5
O3 C7 O1 115.5(2)
O3 C7 C8 126.9(2)
O1 C7 C8 117.5(2)
C9 C8 C7 121.0(2)
C9 C8 C14 123.5(2)
C7 C8 C14 115.5(2)
C8 C9 C4 120.2(2)
C8 C9 C10 120.0(2)
C4 C9 C10 119.8(2)
C9 C10 C11 112.4(2)
C9 C10 H10A 109.1
C11 C10 H10A 109.1
C9 C10 H10B 109.1
C11 C10 H10B 109.1
H10A C10 H10B 107.9
C12 C11 C10 114.8(3)
C12 C11 H11A 108.6
C10 C11 H11A 108.6
C12 C11 H11B 108.6
C10 C11 H11B 108.6
H11A C11 H11B 107.5
C13 C12 C11 115.5(2)
C13 C12 H12A 108.4
C11 C12 H12A 108.4
C13 C12 H12B 108.4
C11 C12 H12B 108.4
H12A C12 H12B 107.5
C12 C13 C14 113.6(3)
C12 C13 H13A 108.8
C14 C13 H13A 108.8
C12 C13 H13B 108.8
C14 C13 H13B 108.8
H13A C13 H13B 107.7
C8 C14 C13 113.9(2)
C8 C14 H14A 108.8
C13 C14 H14A 108.8
C8 C14 H14B 108.8
C13 C14 H14B 108.8
H14A C14 H14B 107.7

loop_
_geom_bond_atom_site_label_1
_geom_bond_atom_site_label_2
_geom_bond_distance
S1 O5 1.403(2)
S1 O4 1.417(2)
S1 N1 1.574(3)
S1 O2 1.612(2)
O1 C3 1.367(3)
O1 C7 1.368(3)
O2 C1 1.400(3)
O3 C7 1.206(3)
N1 HN1 0.89(5)
N1 HN2 0.69(4)
C1 C2 1.374(3)
C1 C6 1.388(4)
C2 C3 1.379(3)
C2 H2 0.93
C3 C4 1.399(3)
C4 C5 1.400(3)
C4 C9 1.452(3)
C5 C6 1.371(4)
C5 H5 0.93
C6 H6 0.93
C7 C8 1.459(4)
C8 C9 1.347(4)
C8 C14 1.514(3)
C9 C10 1.522(3)
C10 C11 1.526(4)
C10 H10A 0.97
C10 H10B 0.97
C11 C12 1.520(4)
C11 H11A 0.97
C11 H11B 0.97
C12 C13 1.517(5)
C12 H12A 0.97
C12 H12B 0.97
C13 C14 1.534(4)
C13 H13A 0.97
C13 H13B 0.97
C14 H14A 0.97
C14 H14B 0.97

loop_
_geom_hbond_atom_site_label_D
_geom_hbond_atom_site_label_H
_geom_hbond_atom_site_label_A
_geom_hbond_distance_DH
_geom_hbond_distance_HA
_geom_hbond_distance_DA
_geom_hbond_angle_DHA
_geom_hbond_site_symmetry_A
N1 HN1 O5 0.89(5) 2.57(5) 3.363(4) 149(4) 4_545
N1 HN2 O3 0.69(4) 2.35(4) 3.038(4) 178(4) 1_656

loop_
_geom_torsion_atom_site_label_1
_geom_torsion_atom_site_label_2
_geom_torsion_atom_site_label_3
_geom_torsion_atom_site_label_4
_geom_torsion
O5 S1 O2 C1 -147.7(2)
O4 S1 O2 C1 -18.5(3)
N1 S1 O2 C1 98.0(2)
S1 O2 C1 C2 71.4(3)
S1 O2 C1 C6 -111.1(2)
C6 C1 C2 C3 1.8(4)
O2 C1 C2 C3 179.3(2)
C7 O1 C3 C2 -175.5(2)
C7 O1 C3 C4 3.9(3)
C1 C2 C3 O1 179.4(2)
C1 C2 C3 C4 -0.1(4)
O1 C3 C4 C5 178.4(2)
C2 C3 C4 C5 -2.2(4)
O1 C3 C4 C9 -4.4(3)
C2 C3 C4 C9 175.0(2)
C3 C4 C5 C6 2.8(4)
C9 C4 C5 C6 -174.1(3)
C4 C5 C6 C1 -1.3(4)
C2 C1 C6 C5 -1.2(4)
O2 C1 C6 C5 -178.6(2)
C3 O1 C7 O3 178.9(2)
C3 O1 C7 C8 0.4(3)
O3 C7 C8 C9 177.5(3)
O1 C7 C8 C9 -4.3(4)
O3 C7 C8 C14 -2.1(4)
O1 C7 C8 C14 176.1(2)
C7 C8 C9 C4 3.7(4)
C14 C8 C9 C4 -176.7(2)
C7 C8 C9 C10 -176.0(2)
C14 C8 C9 C10 3.6(4)
C3 C4 C9 C8 0.5(4)
C5 C4 C9 C8 177.4(3)
C3 C4 C9 C10 -179.7(2)
C5 C4 C9 C10 -2.8(4)
C8 C9 C10 C11 62.8(3)
C4 C9 C10 C11 -117.0(3)
C9 C10 C11 C12 -82.0(3)
C10 C11 C12 C13 64.7(4)
C11 C12 C13 C14 -60.5(4)
C9 C8 C14 C13 -67.3(4)
C7 C8 C14 C13 112.3(3)
C12 C13 C14 C8 76.8(3)
